data_7025739
loop_
_publ_author_name
'Dimmer, J\"org-Alexander'
'Hornung, Martin'
'Weigend, Florian'
'Wesemann, Lars'

_publ_section_title
;
 Chalcogen chemistry of group(IV) closo-dodecaborates, synthesis, theory
 and coordination chemistry.
;
_journal_issue 32
_journal_name_full 'Dalton transactions (Cambridge, England : 2003)'
_journal_page_first 7504
_journal_page_last 7512
_journal_paper_doi 10.1039/c003042b
_journal_volume 39
_journal_year 2010
_chemical_formula_moiety 'C27 H48 B22 Ge2 P2 Pt S2, 2(C7 H18 N), 2(C2 H3 N)'
_chemical_formula_sum 'C45 H90 B22 Ge2 N4 P2 Pt S2'
_chemical_formula_weight 1391.36
_chemical_name_systematic
;
?
;
_space_group_IT_number 2
_symmetry_cell_setting triclinic
_symmetry_space_group_name_Hall '-P 1'
_symmetry_space_group_name_H-M 'P -1'
_atom_sites_solution_hydrogens calculated
_atom_sites_solution_primary direct
_atom_sites_solution_secondary difmap
_audit_creation_method SHELXL-97
_cell_angle_alpha 76.675(5)
_cell_angle_beta 82.331(6)
_cell_angle_gamma 63.982(5)
_cell_formula_units_Z 2
_cell_length_a 12.1599(9)
_cell_length_b 12.6755(8)
_cell_length_c 24.7185(16)
_cell_measurement_reflns_used 36216
_cell_measurement_temperature 173(2)
_cell_measurement_theta_max 54.44
_cell_measurement_theta_min 3.15
_cell_volume 3329.4(4)
_computing_cell_refinement x-Area
_computing_data_collection x-Area
_computing_data_reduction x-Area
_computing_molecular_graphics 'ortep for windows'
_computing_structure_refinement 'SHELXL-97 (Sheldrick, 1997)'
_computing_structure_solution 'SHELXS-97 (Sheldrick, 1997)'
_diffrn_ambient_temperature 173(2)
_diffrn_measured_fraction_theta_full 0.973
_diffrn_measured_fraction_theta_max 0.973
_diffrn_measurement_device_type 'Stoe IPDS 2T'
_diffrn_measurement_method 'omega scans'
_diffrn_radiation_monochromator graphite
_diffrn_radiation_source 'fine-focus sealed tube'
_diffrn_radiation_type MoK\a
_diffrn_radiation_wavelength 0.71073
_diffrn_reflns_av_R_equivalents 0.0653
_diffrn_reflns_av_sigmaI/netI 0.0423
_diffrn_reflns_limit_h_max 14
_diffrn_reflns_limit_h_min -14
_diffrn_reflns_limit_k_max 15
_diffrn_reflns_limit_k_min -15
_diffrn_reflns_limit_l_max 29
_diffrn_reflns_limit_l_min -29
_diffrn_reflns_number 37886
_diffrn_reflns_theta_full 25.35
_diffrn_reflns_theta_max 25.35
_diffrn_reflns_theta_min 5.68
_exptl_absorpt_coefficient_mu 3.138
_exptl_absorpt_correction_T_max 0.7019
_exptl_absorpt_correction_T_min 0.5684
_exptl_absorpt_correction_type numerical
_exptl_absorpt_process_details 'x-red, x-shape'
_exptl_crystal_colour colorless
_exptl_crystal_density_diffrn 1.388
_exptl_crystal_density_method 'not measured'
_exptl_crystal_description block
_exptl_crystal_F_000 1404
_exptl_crystal_size_max 0.19
_exptl_crystal_size_mid 0.19
_exptl_crystal_size_min 0.14
_refine_diff_density_max 1.327
_refine_diff_density_min -1.384
_refine_diff_density_rms 0.088
_refine_ls_extinction_method none
_refine_ls_goodness_of_fit_ref 1.137
_refine_ls_hydrogen_treatment constr
_refine_ls_matrix_type full
_refine_ls_number_parameters 813
_refine_ls_number_reflns 11883
_refine_ls_number_restraints 38
_refine_ls_restrained_S_all 1.136
_refine_ls_R_factor_all 0.0409
_refine_ls_R_factor_gt 0.0350
_refine_ls_shift/su_max 0.005
_refine_ls_shift/su_mean 0.000
_refine_ls_structure_factor_coef Fsqd
_refine_ls_weighting_details 'calc w=1/[\s^2^(Fo^2^)+(0.0009P)^2^+9.8592P] where P=(Fo^2^+2Fc^2^)/3'
_refine_ls_weighting_scheme calc
_refine_ls_wR_factor_gt 0.0690
_refine_ls_wR_factor_ref 0.0715
_reflns_number_gt 10898
_reflns_number_total 11883
_reflns_threshold_expression >2sigma(I)
_cod_data_source_file c003042b.txt
_cod_data_source_block jd34
_cod_database_code 7025739

loop_
_symmetry_equiv_pos_as_xyz
'x, y, z'
'-x, -y, -z'

loop_
_atom_site_label
_atom_site_type_symbol
_atom_site_fract_x
_atom_site_fract_y
_atom_site_fract_z
_atom_site_U_iso_or_equiv
_atom_site_adp_type
_atom_site_occupancy
_atom_site_symmetry_multiplicity
_atom_site_calc_flag
_atom_site_refinement_flags
_atom_site_disorder_assembly
_atom_site_disorder_group
Pt1 Pt 0.611179(14) 0.931079(14) 0.742393(6) 0.02073(5) Uani 1 1 d . . .
Ge2 Ge 0.33816(4) 1.19596(4) 0.701347(17) 0.02415(10) Uani 1 1 d . . .
Ge1 Ge 0.63830(5) 1.15594(4) 0.793639(18) 0.03203(11) Uani 1 1 d . . .
S1 S 0.65142(10) 1.10297(9) 0.71592(4) 0.0264(2) Uani 1 1 d . . .
S2 S 0.40608(9) 1.04791(9) 0.76981(4) 0.0288(2) Uani 1 1 d . . .
P2 P 0.56258(10) 0.77319(9) 0.76760(4) 0.0260(2) Uani 1 1 d . . .
P1 P 0.79978(10) 0.82275(10) 0.70805(4) 0.0261(2) Uani 1 1 d . . .
B205 B 0.3338(5) 1.3685(5) 0.6768(2) 0.0317(11) Uani 1 1 d . . .
H205 H 0.3923 1.3876 0.6998 0.038 Uiso 1 1 calc R . .
B201 B 0.1861(5) 1.3606(4) 0.7071(2) 0.0292(10) Uani 1 1 d . . .
H201 H 0.1513 1.3747 0.7495 0.035 Uiso 1 1 calc R . .
C201 C 0.7890(5) 0.8365(5) 0.6338(2) 0.0515(6) Uani 1 1 d . . .
C3 C 0.6892(4) 0.6270(4) 0.78646(19) 0.0342(10) Uani 1 1 d . . .
H3A H 0.7231 0.6243 0.8204 0.041 Uiso 1 1 calc R . .
H3B H 0.6578 0.5665 0.7942 0.041 Uiso 1 1 calc R . .
C302 C 0.4549(4) 0.8401(4) 0.66529(19) 0.0348(10) Uani 1 1 d . . .
H302 H 0.4720 0.9065 0.6600 0.042 Uiso 1 1 calc R . .
C301 C 0.4852(4) 0.7561(4) 0.71456(18) 0.0286(9) Uani 1 1 d . . .
C1 C 0.8716(4) 0.6628(4) 0.73775(18) 0.0326(10) Uani 1 1 d . . .
H1A H 0.9450 0.6256 0.7155 0.039 Uiso 1 1 calc R . .
H1B H 0.8968 0.6531 0.7749 0.039 Uiso 1 1 calc R . .
C2 C 0.7924(4) 0.5959(4) 0.74148(19) 0.0342(10) Uani 1 1 d . . .
H2A H 0.8437 0.5106 0.7495 0.041 Uiso 1 1 calc R . .
H2B H 0.7567 0.6148 0.7057 0.041 Uiso 1 1 calc R . .
C202 C 0.6986(5) 0.9382(5) 0.6051(2) 0.0515(6) Uani 1 1 d . . .
H202 H 0.6462 0.9984 0.6240 0.062 Uiso 1 1 calc R . .
C306 C 0.4593(5) 0.6558(4) 0.7215(2) 0.0391(11) Uani 1 1 d . . .
H306 H 0.4799 0.5982 0.7540 0.047 Uiso 1 1 calc R . .
B206 B 0.0868(4) 1.4125(5) 0.6515(2) 0.0310(11) Uani 1 1 d . . .
H206 H -0.0124 1.4599 0.6593 0.037 Uiso 1 1 calc R . .
B202 B 0.1589(5) 1.2560(5) 0.6732(2) 0.0315(11) Uani 1 1 d . . .
H20A H 0.1072 1.2043 0.6942 0.038 Uiso 1 1 calc R . .
C303 C 0.3995(5) 0.8253(5) 0.6241(2) 0.0467(12) Uani 1 1 d . . .
H303 H 0.3797 0.8818 0.5912 0.056 Uiso 1 1 calc R . .
B210 B 0.1885(5) 1.4789(4) 0.6537(2) 0.0313(11) Uani 1 1 d . . .
H210 H 0.1551 1.5691 0.6628 0.038 Uiso 1 1 calc R . .
C203 C 0.6845(5) 0.9522(5) 0.5489(2) 0.0515(6) Uani 1 1 d . . .
H203 H 0.6237 1.0216 0.5303 0.062 Uiso 1 1 calc R . .
B211 B 0.1611(5) 1.4553(5) 0.5892(2) 0.0349(12) Uani 1 1 d . . .
H211 H 0.1099 1.5308 0.5566 0.042 Uiso 1 1 calc R . .
C401 C 0.4658(4) 0.7854(4) 0.83044(17) 0.0280(9) Uani 1 1 d . . .
C101 C 0.9197(4) 0.8670(4) 0.7152(2) 0.0380(11) Uani 1 1 d . . .
C406 C 0.5082(5) 0.8002(5) 0.8761(2) 0.0433(12) Uani 1 1 d . . .
H406 H 0.5845 0.8016 0.8740 0.052 Uiso 1 1 calc R . .
B203 B 0.2894(5) 1.1981(5) 0.6219(2) 0.0346(12) Uani 1 1 d . . .
H20B H 0.3195 1.1101 0.6108 0.042 Uiso 1 1 calc R . .
B207 B 0.1473(5) 1.3182(5) 0.6011(2) 0.0354(12) Uani 1 1 d . . .
H207 H 0.0875 1.3048 0.5762 0.043 Uiso 1 1 calc R . .
C404 C 0.3252(5) 0.8118(6) 0.9291(2) 0.0535(15) Uani 1 1 d . . .
H404 H 0.2781 0.8211 0.9620 0.064 Uiso 1 1 calc R . .
C402 C 0.3514(5) 0.7841(5) 0.8345(2) 0.0432(12) Uani 1 1 d . . .
H402 H 0.3214 0.7747 0.8041 0.052 Uiso 1 1 calc R . .
B204 B 0.3972(5) 1.2672(5) 0.6235(2) 0.0352(12) Uani 1 1 d . . .
H204 H 0.4955 1.2224 0.6129 0.042 Uiso 1 1 calc R . .
B208 B 0.2867(5) 1.3254(5) 0.5723(2) 0.0376(12) Uani 1 1 d . . .
H208 H 0.3170 1.3168 0.5290 0.045 Uiso 1 1 calc R . .
C304 C 0.3731(5) 0.7265(5) 0.6316(3) 0.0528(14) Uani 1 1 d . . .
H304 H 0.3352 0.7171 0.6039 0.063 Uiso 1 1 calc R . .
C305 C 0.4033(5) 0.6432(5) 0.6800(3) 0.0522(14) Uani 1 1 d . . .
H305 H 0.3858 0.5771 0.6849 0.063 Uiso 1 1 calc R . .
C405 C 0.4374(5) 0.8130(6) 0.9252(2) 0.0525(14) Uani 1 1 d . . .
H405 H 0.4669 0.8224 0.9557 0.063 Uiso 1 1 calc R . .
B209 B 0.3121(5) 1.4249(5) 0.6050(2) 0.0376(12) Uani 1 1 d . . .
H209 H 0.3589 1.4805 0.5827 0.045 Uiso 1 1 calc R . .
C403 C 0.2815(5) 0.7967(6) 0.8840(2) 0.0544(15) Uani 1 1 d . . .
H403 H 0.2053 0.7950 0.8867 0.065 Uiso 1 1 calc R . .
B101 B 0.6331(5) 1.3216(5) 0.7992(2) 0.0373(12) Uani 1 1 d . . .
H101 H 0.6317 1.3831 0.7595 0.045 Uiso 1 1 calc R . .
B105 B 0.4959(6) 1.2928(5) 0.8289(2) 0.0443(14) Uani 1 1 d . . .
H105 H 0.4083 1.3364 0.8079 0.053 Uiso 1 1 calc R . .
B110 B 0.5503(7) 1.3739(5) 0.8592(3) 0.0513(16) Uani 1 1 d . . .
H110 H 0.4955 1.4706 0.8569 0.062 Uiso 1 1 calc R . .
B103 B 0.7274(8) 1.0700(5) 0.8694(2) 0.0577(19) Uani 1 1 d . . .
H103 H 0.7858 0.9735 0.8737 0.069 Uiso 1 1 calc R . .
B102 B 0.7745(7) 1.1843(5) 0.8240(3) 0.0481(15) Uani 1 1 d . . .
H102 H 0.8620 1.1597 0.7998 0.058 Uiso 1 1 calc R . .
B109 B 0.5035(9) 1.2647(7) 0.9027(3) 0.064(2) Uani 1 1 d . . .
H109 H 0.4183 1.2909 0.9284 0.077 Uiso 1 1 calc R . .
B106 B 0.7133(7) 1.3100(6) 0.8566(3) 0.0567(18) Uani 1 1 d . . .
H106 H 0.7643 1.3649 0.8528 0.068 Uiso 1 1 calc R . .
B104 B 0.5531(8) 1.1346(6) 0.8736(3) 0.060(2) Uani 1 1 d . . .
H104 H 0.5019 1.0792 0.8808 0.072 Uiso 1 1 calc R . .
B107 B 0.7661(9) 1.1636(6) 0.8976(3) 0.071(3) Uani 1 1 d . . .
H107 H 0.8510 1.1243 0.9206 0.086 Uiso 1 1 calc R . .
B108 B 0.6378(10) 1.1355(6) 0.9254(3) 0.073(3) Uani 1 1 d . . .
H108 H 0.6399 1.0774 0.9663 0.087 Uiso 1 1 calc R . .
B111 B 0.6310(8) 1.2803(6) 0.9189(3) 0.064(2) Uani 1 1 d . . .
H111 H 0.6277 1.3171 0.9556 0.077 Uiso 1 1 calc R . .
C41 C 0.1982(7) 0.5860(7) 0.8003(5) 0.091(3) Uani 1 1 d . . .
H41A H 0.1854 0.6616 0.7766 0.136 Uiso 1 1 calc R . .
H41B H 0.1676 0.5441 0.7831 0.136 Uiso 1 1 calc R . .
H41C H 0.2841 0.5393 0.8061 0.136 Uiso 1 1 calc R . .
C40 C 0.1349(10) 0.6055(9) 0.8524(7) 0.124(5) Uani 1 1 d . . .
N4 N 0.0892(14) 0.6202(12) 0.8944(7) 0.220(8) Uani 1 1 d . . .
N5 N 0.8164(15) 0.5306(14) 0.9199(8) 0.196(8) Uani 1 1 d . . .
C50 C 0.732(2) 0.5138(13) 0.9599(11) 0.171(10) Uani 1 1 d . . .
C51 C 0.651(3) 0.5090(16) 1.0018(9) 0.258(14) Uani 1 1 d . . .
H51A H 0.6146 0.5834 1.0146 0.387 Uiso 1 1 calc R . .
H51B H 0.6922 0.4451 1.0318 0.387 Uiso 1 1 calc R . .
H51C H 0.5887 0.4948 0.9889 0.387 Uiso 1 1 calc R . .
N2 N 0.1986(12) 0.6942(12) 0.4149(5) 0.059(3) Uani 0.591(9) 1 d P A 1
C222 C 0.0753(17) 0.8819(13) 0.4578(8) 0.107(5) Uani 0.591(9) 1 d P A 1
H22A H 0.0155 0.9109 0.4867 0.160 Uiso 0.591(9) 1 calc PR A 1
H22B H 0.0434 0.9284 0.4223 0.160 Uiso 0.591(9) 1 calc PR A 1
H22C H 0.1485 0.8886 0.4632 0.160 Uiso 0.591(9) 1 calc PR A 1
C221 C 0.1049(13) 0.7507(13) 0.4598(6) 0.066(4) Uani 0.591(9) 1 d P A 1
H22D H 0.0296 0.7447 0.4559 0.079 Uiso 0.591(9) 1 calc PR A 1
H22E H 0.1360 0.7049 0.4961 0.079 Uiso 0.591(9) 1 calc PR A 1
C211 C 0.3140(9) 0.7099(12) 0.4168(4) 0.068(4) Uani 0.591(9) 1 d P A 1
H21A H 0.3733 0.6706 0.3893 0.081 Uiso 0.591(9) 1 calc PR A 1
H21B H 0.2953 0.7945 0.4070 0.081 Uiso 0.591(9) 1 calc PR A 1
C212 C 0.3698(10) 0.6599(17) 0.4729(5) 0.099(6) Uani 0.591(9) 1 d P A 1
H21C H 0.4431 0.6714 0.4717 0.149 Uiso 0.591(9) 1 calc PR A 1
H21D H 0.3894 0.5760 0.4827 0.149 Uiso 0.591(9) 1 calc PR A 1
H21E H 0.3126 0.7004 0.5001 0.149 Uiso 0.591(9) 1 calc PR A 1
C231 C 0.2194(19) 0.5642(16) 0.4271(8) 0.065(5) Uani 0.591(9) 1 d P A 1
H23A H 0.2414 0.5316 0.4656 0.078 Uiso 0.591(9) 1 calc PR A 1
H23B H 0.1419 0.5621 0.4235 0.078 Uiso 0.591(9) 1 calc PR A 1
C232 C 0.3119(16) 0.4840(16) 0.3930(7) 0.105(6) Uani 0.591(9) 1 d P A 1
H23C H 0.3145 0.4053 0.4045 0.158 Uiso 0.591(9) 1 calc PR A 1
H23D H 0.3907 0.4806 0.3975 0.158 Uiso 0.591(9) 1 calc PR A 1
H23E H 0.2913 0.5135 0.3546 0.158 Uiso 0.591(9) 1 calc PR A 1
C241 C 0.1466(13) 0.7549(14) 0.3560(6) 0.069(4) Uani 0.591(9) 1 d P A 1
H24A H 0.0724 0.7469 0.3538 0.104 Uiso 0.591(9) 1 calc PR A 1
H24B H 0.2056 0.7171 0.3286 0.104 Uiso 0.591(9) 1 calc PR A 1
H24C H 0.1295 0.8382 0.3491 0.104 Uiso 0.591(9) 1 calc PR A 1
N3 N 0.2629(12) 0.6143(16) 0.4208(5) 0.042(3) Uani 0.409(9) 1 d P A 2
C311 C 0.2752(13) 0.6656(15) 0.3597(5) 0.057(4) Uani 0.409(9) 1 d P A 2
H31A H 0.3069 0.7249 0.3566 0.069 Uiso 0.409(9) 1 calc PR A 2
H31B H 0.3349 0.6019 0.3417 0.069 Uiso 0.409(9) 1 calc PR A 2
C341 C 0.3887(13) 0.5609(16) 0.4447(6) 0.060(5) Uani 0.409(9) 1 d P A 2
H34A H 0.3846 0.5260 0.4833 0.089 Uiso 0.409(9) 1 calc PR A 2
H34B H 0.4164 0.6225 0.4410 0.089 Uiso 0.409(9) 1 calc PR A 2
H34C H 0.4450 0.5003 0.4248 0.089 Uiso 0.409(9) 1 calc PR A 2
C332 C 0.198(2) 0.820(2) 0.4467(11) 0.105(8) Uani 0.409(9) 1 d P A 2
H33A H 0.1336 0.8737 0.4673 0.158 Uiso 0.409(9) 1 calc PR A 2
H33B H 0.1965 0.8582 0.4083 0.158 Uiso 0.409(9) 1 calc PR A 2
H33C H 0.2753 0.7982 0.4614 0.158 Uiso 0.409(9) 1 calc PR A 2
C331 C 0.177(2) 0.7080(18) 0.4513(11) 0.062(5) Uani 0.409(9) 1 d P A 2
H33D H 0.1782 0.6715 0.4904 0.075 Uiso 0.409(9) 1 calc PR A 2
H33E H 0.0955 0.7331 0.4390 0.075 Uiso 0.409(9) 1 calc PR A 2
C321 C 0.2159(19) 0.5178(17) 0.4296(10) 0.039(5) Uani 0.409(9) 1 d P A 2
H32A H 0.1366 0.5518 0.4132 0.047 Uiso 0.409(9) 1 calc PR A 2
H32B H 0.2051 0.4912 0.4692 0.047 Uiso 0.409(9) 1 calc PR A 2
C322 C 0.3031(18) 0.4097(17) 0.4040(7) 0.062(4) Uani 0.409(9) 1 d P A 2
H32C H 0.2688 0.3525 0.4097 0.093 Uiso 0.409(9) 1 calc PR A 2
H32D H 0.3807 0.3735 0.4213 0.093 Uiso 0.409(9) 1 calc PR A 2
H32E H 0.3144 0.4355 0.3648 0.093 Uiso 0.409(9) 1 calc PR A 2
C312 C 0.1586(15) 0.7223(18) 0.3290(7) 0.053(4) Uani 0.409(9) 1 d P A 2
H31C H 0.1739 0.7540 0.2910 0.079 Uiso 0.409(9) 1 calc PR A 2
H31D H 0.0987 0.7858 0.3462 0.079 Uiso 0.409(9) 1 calc PR A 2
H31E H 0.1284 0.6633 0.3300 0.079 Uiso 0.409(9) 1 calc PR A 2
N1 N 1.1459(5) 0.2131(5) 0.9310(2) 0.0635(13) Uani 1 1 d DU . .
C141 C 1.145(2) 0.3223(19) 0.8925(9) 0.135(9) Uani 0.525(9) 1 d P B 1
H14A H 1.2237 0.3037 0.8735 0.203 Uiso 0.525(9) 1 calc PR B 1
H14B H 1.1285 0.3833 0.9133 0.203 Uiso 0.525(9) 1 calc PR B 1
H14C H 1.0831 0.3504 0.8658 0.203 Uiso 0.525(9) 1 calc PR B 1
C113 C 1.2430(13) 0.1675(14) 0.9705(6) 0.075(4) Uani 0.525(9) 1 d PU B 1
H11A H 1.3183 0.1660 0.9511 0.090 Uiso 0.525(9) 1 calc PR B 1
H11B H 1.2577 0.0866 0.9894 0.090 Uiso 0.525(9) 1 calc PR B 1
C123 C 1.0324(15) 0.2408(11) 0.9599(5) 0.092(6) Uani 0.525(9) 1 d PD B 1
H12A H 0.9713 0.2596 0.9335 0.110 Uiso 0.525(9) 1 calc PR B 1
H12B H 1.0116 0.3128 0.9741 0.110 Uiso 0.525(9) 1 calc PR B 1
C133 C 1.1808(14) 0.128(2) 0.8914(8) 0.110(7) Uani 0.525(9) 1 d P B 1
H13A H 1.2594 0.1217 0.8742 0.132 Uiso 0.525(9) 1 calc PR B 1
H13B H 1.1947 0.0502 0.9140 0.132 Uiso 0.525(9) 1 calc PR B 1
C134 C 1.104(3) 0.147(5) 0.8475(19) 0.16(2) Uani 0.525(9) 1 d P B 1
H13C H 1.1421 0.0823 0.8278 0.242 Uiso 0.525(9) 1 calc PR B 1
H13D H 1.0939 0.2210 0.8223 0.242 Uiso 0.525(9) 1 calc PR B 1
H13E H 1.0260 0.1521 0.8629 0.242 Uiso 0.525(9) 1 calc PR B 1
C114 C 1.201(4) 0.253(3) 1.0139(15) 0.135(13) Uani 0.525(9) 1 d PU B 1
H11C H 1.2635 0.2249 1.0402 0.202 Uiso 0.525(9) 1 calc PR B 1
H11D H 1.1267 0.2528 1.0331 0.202 Uiso 0.525(9) 1 calc PR B 1
H11E H 1.1860 0.3325 0.9948 0.202 Uiso 0.525(9) 1 calc PR B 1
C122 C 1.022(2) 0.146(3) 1.0081(13) 0.170(17) Uani 0.525(9) 1 d PD B 1
H12C H 0.9397 0.1740 1.0233 0.255 Uiso 0.525(9) 1 calc PR B 1
H12D H 1.0771 0.1311 1.0364 0.255 Uiso 0.525(9) 1 calc PR B 1
H12E H 1.0432 0.0737 0.9951 0.255 Uiso 0.525(9) 1 calc PR B 1
C142 C 1.2770(17) 0.1399(17) 0.9136(7) 0.096(6) Uani 0.475(9) 1 d P B 2
H14D H 1.3242 0.0962 0.9462 0.144 Uiso 0.475(9) 1 calc PR B 2
H14E H 1.3109 0.1923 0.8916 0.144 Uiso 0.475(9) 1 calc PR B 2
H14F H 1.2789 0.0849 0.8922 0.144 Uiso 0.475(9) 1 calc PR B 2
C131 C 1.0718(19) 0.2756(18) 0.8823(8) 0.098(6) Uani 0.475(9) 1 d PD B 2
H13F H 1.1052 0.3284 0.8591 0.118 Uiso 0.475(9) 1 calc PR B 2
H13G H 0.9897 0.3253 0.8945 0.118 Uiso 0.475(9) 1 calc PR B 2
C111 C 1.1483(17) 0.2991(13) 0.9665(7) 0.090(6) Uani 0.475(9) 1 d PD B 2
H11F H 1.1717 0.3584 0.9421 0.108 Uiso 0.475(9) 1 calc PR B 2
H11G H 1.0659 0.3412 0.9810 0.108 Uiso 0.475(9) 1 calc PR B 2
C121 C 1.1035(15) 0.1287(14) 0.9720(7) 0.076(5) Uani 0.475(9) 1 d PD B 2
H12F H 1.1107 0.0668 0.9530 0.091 Uiso 0.475(9) 1 calc PR B 2
H12G H 1.1616 0.0899 1.0016 0.091 Uiso 0.475(9) 1 calc PR B 2
C132 C 1.063(3) 0.197(4) 0.8471(12) 0.109(13) Uani 0.475(9) 1 d PD B 2
H13H H 1.0133 0.2464 0.8158 0.163 Uiso 0.475(9) 1 calc PR B 2
H13I H 1.0264 0.1468 0.8689 0.163 Uiso 0.475(9) 1 calc PR B 2
H13J H 1.1434 0.1483 0.8340 0.163 Uiso 0.475(9) 1 calc PR B 2
C112 C 1.235(3) 0.239(4) 1.0155(10) 0.093(10) Uani 0.475(9) 1 d PD B 2
H11H H 1.2291 0.2990 1.0350 0.140 Uiso 0.475(9) 1 calc PR B 2
H11I H 1.3177 0.2005 1.0017 0.140 Uiso 0.475(9) 1 calc PR B 2
H11J H 1.2124 0.1812 1.0404 0.140 Uiso 0.475(9) 1 calc PR B 2
C124 C 0.9808(17) 0.173(2) 0.9986(6) 0.079(7) Uani 0.475(9) 1 d PD B 2
H12H H 0.9689 0.1066 1.0224 0.119 Uiso 0.475(9) 1 calc PR B 2
H12I H 0.9206 0.2102 0.9706 0.119 Uiso 0.475(9) 1 calc PR B 2
H12J H 0.9726 0.2295 1.0203 0.119 Uiso 0.475(9) 1 calc PR B 2
C106 C 0.9347(5) 0.8824(5) 0.7671(3) 0.0528(14) Uani 1 1 d . . .
H10A H 0.8842 0.8699 0.7972 0.063 Uiso 1 1 calc R . .
C102 C 0.9956(5) 0.8861(5) 0.6705(3) 0.0626(17) Uani 1 1 d . . .
H10B H 0.9876 0.8758 0.6354 0.075 Uiso 1 1 calc R . .
C105 C 1.0254(7) 0.9165(6) 0.7740(4) 0.079(2) Uani 1 1 d . . .
H10C H 1.0365 0.9245 0.8091 0.095 Uiso 1 1 calc R . .
C104 C 1.0983(6) 0.9383(6) 0.7301(5) 0.086(3) Uani 1 1 d . . .
H10D H 1.1563 0.9644 0.7349 0.103 Uiso 1 1 calc R . .
C103 C 1.0857(6) 0.9220(7) 0.6799(5) 0.090(3) Uani 1 1 d . . .
H10E H 1.1376 0.9344 0.6505 0.108 Uiso 1 1 calc R . .
C206 C 0.8656(6) 0.7482(5) 0.6049(2) 0.0515(6) Uani 1 1 d . . .
H20C H 0.9275 0.6795 0.6232 0.062 Uiso 1 1 calc R . .
C204 C 0.7611(5) 0.8630(5) 0.5204(2) 0.0515(6) Uani 1 1 d . . .
H20D H 0.7519 0.8717 0.4826 0.062 Uiso 1 1 calc R . .
C205 C 0.8510(5) 0.7612(5) 0.5483(2) 0.0515(6) Uani 1 1 d . . .
H20E H 0.9023 0.7006 0.5294 0.062 Uiso 1 1 calc R . .

loop_
_atom_site_aniso_label
_atom_site_aniso_U_11
_atom_site_aniso_U_22
_atom_site_aniso_U_33
_atom_site_aniso_U_23
_atom_site_aniso_U_13
_atom_site_aniso_U_12
Pt1 0.02204(8) 0.01919(8) 0.01909(8) -0.00562(5) 0.00144(5) -0.00672(6)
Ge2 0.0238(2) 0.0202(2) 0.0262(2) -0.00592(16) 0.00110(17) -0.00709(18)
Ge1 0.0473(3) 0.0253(2) 0.0255(2) -0.00689(18) -0.0028(2) -0.0159(2)
S1 0.0308(5) 0.0243(5) 0.0248(5) -0.0063(4) 0.0011(4) -0.0122(4)
S2 0.0258(5) 0.0232(5) 0.0286(5) -0.0034(4) 0.0059(4) -0.0051(4)
P2 0.0290(6) 0.0205(5) 0.0251(5) -0.0039(4) 0.0029(4) -0.0087(5)
P1 0.0242(5) 0.0243(5) 0.0258(5) -0.0076(4) 0.0023(4) -0.0063(5)
B205 0.032(3) 0.029(3) 0.040(3) -0.004(2) -0.001(2) -0.019(2)
B201 0.030(3) 0.021(2) 0.032(2) -0.0090(19) 0.004(2) -0.006(2)
C201 0.0663(15) 0.0387(12) 0.0305(10) -0.0105(9) 0.0013(10) -0.0041(11)
C3 0.036(2) 0.023(2) 0.034(2) 0.0019(18) 0.0028(19) -0.0083(19)
C302 0.042(3) 0.030(2) 0.034(2) -0.0082(19) -0.002(2) -0.015(2)
C301 0.031(2) 0.026(2) 0.031(2) -0.0121(17) 0.0052(18) -0.0122(19)
C1 0.029(2) 0.027(2) 0.028(2) -0.0064(18) 0.0014(18) -0.0004(19)
C2 0.037(2) 0.024(2) 0.035(2) -0.0057(18) 0.0050(19) -0.009(2)
C202 0.0663(15) 0.0387(12) 0.0305(10) -0.0105(9) 0.0013(10) -0.0041(11)
C306 0.045(3) 0.031(2) 0.047(3) -0.011(2) 0.006(2) -0.021(2)
B206 0.022(2) 0.030(3) 0.036(3) -0.008(2) 0.002(2) -0.007(2)
B202 0.026(2) 0.029(3) 0.038(3) -0.007(2) -0.004(2) -0.010(2)
C303 0.051(3) 0.049(3) 0.042(3) -0.010(2) -0.010(2) -0.020(3)
B210 0.034(3) 0.022(2) 0.035(3) -0.006(2) 0.002(2) -0.011(2)
C203 0.0663(15) 0.0387(12) 0.0305(10) -0.0105(9) 0.0013(10) -0.0041(11)
B211 0.031(3) 0.027(3) 0.032(3) -0.003(2) 0.003(2) -0.002(2)
C401 0.029(2) 0.023(2) 0.026(2) 0.0009(16) 0.0031(17) -0.0092(18)
C101 0.022(2) 0.031(2) 0.058(3) -0.013(2) 0.001(2) -0.007(2)
C406 0.036(3) 0.062(3) 0.032(2) -0.012(2) 0.004(2) -0.021(3)
B203 0.036(3) 0.030(3) 0.031(3) -0.011(2) -0.005(2) -0.005(2)
B207 0.034(3) 0.032(3) 0.035(3) -0.009(2) -0.007(2) -0.006(2)
C404 0.046(3) 0.073(4) 0.028(3) -0.006(2) 0.012(2) -0.019(3)
C402 0.040(3) 0.056(3) 0.036(3) -0.011(2) 0.005(2) -0.022(3)
B204 0.027(3) 0.038(3) 0.028(3) -0.003(2) 0.004(2) -0.006(2)
B208 0.034(3) 0.037(3) 0.029(3) -0.006(2) 0.002(2) -0.004(2)
C304 0.056(3) 0.052(3) 0.063(4) -0.030(3) -0.009(3) -0.023(3)
C305 0.060(3) 0.042(3) 0.071(4) -0.026(3) 0.002(3) -0.031(3)
C405 0.047(3) 0.076(4) 0.029(3) -0.012(3) 0.002(2) -0.021(3)
B209 0.034(3) 0.035(3) 0.037(3) 0.005(2) 0.004(2) -0.016(2)
C403 0.041(3) 0.076(4) 0.046(3) -0.009(3) 0.013(2) -0.030(3)
B101 0.051(3) 0.024(3) 0.037(3) -0.005(2) -0.009(2) -0.015(2)
B105 0.050(3) 0.041(3) 0.042(3) -0.022(3) 0.007(3) -0.016(3)
B110 0.083(5) 0.029(3) 0.041(3) -0.015(2) -0.007(3) -0.017(3)
B103 0.106(6) 0.027(3) 0.032(3) 0.000(2) -0.019(3) -0.018(3)
B102 0.062(4) 0.032(3) 0.053(4) -0.010(3) -0.021(3) -0.015(3)
B109 0.110(6) 0.060(4) 0.038(3) -0.025(3) 0.020(4) -0.048(5)
B106 0.085(5) 0.037(3) 0.058(4) -0.013(3) -0.025(4) -0.027(3)
B104 0.111(6) 0.053(4) 0.032(3) -0.021(3) 0.022(3) -0.050(4)
B107 0.109(6) 0.040(4) 0.058(4) -0.009(3) -0.051(4) -0.012(4)
B108 0.155(8) 0.041(4) 0.026(3) -0.005(3) -0.004(4) -0.045(5)
B111 0.119(7) 0.038(3) 0.037(3) -0.010(3) -0.021(4) -0.027(4)
C41 0.066(5) 0.052(4) 0.151(9) -0.013(5) -0.024(5) -0.020(4)
C40 0.077(6) 0.072(6) 0.195(14) 0.027(8) -0.003(8) -0.032(5)
N4 0.193(13) 0.141(11) 0.244(16) 0.033(10) 0.088(12) -0.056(9)
N5 0.174(13) 0.142(11) 0.249(19) -0.107(12) -0.115(12) 0.018(10)
C50 0.197(19) 0.076(8) 0.21(2) -0.082(12) -0.107(15) 0.020(11)
C51 0.42(4) 0.147(15) 0.24(2) -0.132(15) 0.13(2) -0.149(19)
N2 0.054(7) 0.065(8) 0.056(6) 0.007(6) 0.000(5) -0.035(6)
C222 0.110(13) 0.075(10) 0.146(15) -0.027(10) 0.003(11) -0.048(9)
C221 0.053(7) 0.073(9) 0.088(9) -0.020(7) 0.015(7) -0.044(7)
C211 0.041(5) 0.101(9) 0.054(6) 0.019(6) -0.003(4) -0.039(6)
C212 0.047(6) 0.174(16) 0.049(7) 0.035(8) -0.009(5) -0.047(8)
C231 0.075(10) 0.059(12) 0.058(8) -0.002(9) 0.016(7) -0.036(10)
C232 0.106(12) 0.075(11) 0.104(12) -0.032(9) 0.033(9) -0.012(10)
C241 0.063(8) 0.083(10) 0.065(9) 0.010(7) -0.012(7) -0.043(7)
N3 0.036(7) 0.047(8) 0.039(6) 0.007(6) -0.009(5) -0.021(7)
C311 0.052(8) 0.080(11) 0.037(7) 0.025(7) -0.015(6) -0.039(8)
C341 0.051(8) 0.086(12) 0.045(8) 0.009(8) -0.022(6) -0.036(8)
C332 0.117(19) 0.100(17) 0.14(2) -0.042(15) 0.036(16) -0.087(16)
C331 0.062(13) 0.061(12) 0.075(14) -0.005(11) 0.007(12) -0.042(11)
C321 0.030(7) 0.052(13) 0.037(7) 0.017(9) 0.000(5) -0.031(10)
C322 0.084(12) 0.051(10) 0.054(9) -0.018(8) 0.007(8) -0.029(9)
C312 0.048(8) 0.080(12) 0.041(9) -0.004(8) 0.009(7) -0.043(8)
N1 0.064(3) 0.055(3) 0.064(3) 0.001(3) -0.005(3) -0.023(3)
C141 0.18(2) 0.128(17) 0.114(15) 0.055(13) -0.042(15) -0.112(17)
C113 0.069(8) 0.096(10) 0.070(8) -0.017(7) 0.001(6) -0.045(8)
C123 0.111(12) 0.042(7) 0.055(7) -0.010(6) 0.032(8) 0.019(7)
C133 0.060(9) 0.169(19) 0.126(15) -0.105(14) 0.022(9) -0.042(11)
C134 0.10(3) 0.28(5) 0.15(3) -0.14(3) 0.054(19) -0.09(3)
C114 0.19(3) 0.19(3) 0.128(18) -0.094(18) 0.051(16) -0.16(2)
C122 0.090(17) 0.16(2) 0.24(4) 0.11(2) -0.10(2) -0.075(16)
C142 0.089(12) 0.100(14) 0.075(11) -0.027(10) 0.039(9) -0.026(11)
C131 0.092(13) 0.092(14) 0.086(13) 0.009(11) -0.002(10) -0.030(11)
C111 0.094(13) 0.047(9) 0.117(16) 0.003(9) -0.018(11) -0.024(9)
C121 0.079(11) 0.068(10) 0.079(10) -0.006(8) 0.019(8) -0.040(9)
C132 0.08(2) 0.23(4) 0.055(12) -0.046(17) 0.031(11) -0.10(3)
C112 0.112(17) 0.18(3) 0.037(9) -0.008(11) 0.001(9) -0.110(18)
C124 0.074(14) 0.14(2) 0.035(7) -0.017(10) 0.005(8) -0.060(14)
C106 0.035(3) 0.044(3) 0.078(4) -0.024(3) -0.019(3) -0.005(2)
C102 0.043(3) 0.053(4) 0.091(5) -0.014(3) 0.015(3) -0.024(3)
C105 0.057(4) 0.043(4) 0.141(7) -0.033(4) -0.047(5) -0.004(3)
C104 0.041(4) 0.053(4) 0.176(9) -0.021(5) -0.041(5) -0.021(3)
C103 0.036(3) 0.067(5) 0.165(9) -0.012(5) 0.009(4) -0.029(3)
C206 0.0663(15) 0.0387(12) 0.0305(10) -0.0105(9) 0.0013(10) -0.0041(11)
C204 0.0663(15) 0.0387(12) 0.0305(10) -0.0105(9) 0.0013(10) -0.0041(11)
C205 0.0663(15) 0.0387(12) 0.0305(10) -0.0105(9) 0.0013(10) -0.0041(11)

loop_
_atom_type_symbol
_atom_type_description
_atom_type_scat_dispersion_real
_atom_type_scat_dispersion_imag
_atom_type_scat_source
C C 0.0033 0.0016 'International Tables Vol C Tables 4.2.6.8 and 6.1.1.4'
H H 0.0000 0.0000 'International Tables Vol C Tables 4.2.6.8 and 6.1.1.4'
B B 0.0013 0.0007 'International Tables Vol C Tables 4.2.6.8 and 6.1.1.4'
Ge Ge 0.1547 1.8001 'International Tables Vol C Tables 4.2.6.8 and 6.1.1.4'
P P 0.1023 0.0942 'International Tables Vol C Tables 4.2.6.8 and 6.1.1.4'
Pt Pt -1.7033 8.3905 'International Tables Vol C Tables 4.2.6.8 and 6.1.1.4'
S S 0.1246 0.1234 'International Tables Vol C Tables 4.2.6.8 and 6.1.1.4'
N N 0.0061 0.0033 'International Tables Vol C Tables 4.2.6.8 and 6.1.1.4'

loop_
_geom_angle_atom_site_label_1
_geom_angle_atom_site_label_2
_geom_angle_atom_site_label_3
_geom_angle
P2 Pt1 P1 93.83(4)
P2 Pt1 S1 177.11(4)
P1 Pt1 S1 88.85(4)
P2 Pt1 S2 85.97(4)
P1 Pt1 S2 174.47(4)
S1 Pt1 S2 91.26(4)
B204 Ge2 B205 53.7(2)
B204 Ge2 B201 92.6(2)
B205 Ge2 B201 53.1(2)
B204 Ge2 B203 52.8(2)
B205 Ge2 B203 92.8(2)
B201 Ge2 B203 92.0(2)
B204 Ge2 B202 92.0(2)
B205 Ge2 B202 92.4(2)
B201 Ge2 B202 52.7(2)
B203 Ge2 B202 52.6(2)
B204 Ge2 S2 140.43(15)
B205 Ge2 S2 136.77(15)
B201 Ge2 S2 124.50(14)
B203 Ge2 S2 128.90(15)
B202 Ge2 S2 120.32(15)
B102 Ge1 B105 92.7(3)
B102 Ge1 B103 52.8(3)
B105 Ge1 B103 93.3(3)
B102 Ge1 B101 53.0(2)
B105 Ge1 B101 53.1(2)
B103 Ge1 B101 92.5(2)
B102 Ge1 B104 93.1(3)
B105 Ge1 B104 54.0(3)
B103 Ge1 B104 53.6(3)
B101 Ge1 B104 93.4(2)
B102 Ge1 S1 124.8(2)
B105 Ge1 S1 130.50(18)
B103 Ge1 S1 134.03(18)
B101 Ge1 S1 122.85(16)
B104 Ge1 S1 137.9(2)
Ge1 S1 Pt1 102.79(4)
Ge2 S2 Pt1 104.83(4)
C401 P2 C301 108.2(2)
C401 P2 C3 102.51(19)
C301 P2 C3 104.6(2)
C401 P2 Pt1 110.46(15)
C301 P2 Pt1 113.79(15)
C3 P2 Pt1 116.39(16)
C101 P1 C201 106.3(3)
C101 P1 C1 101.1(2)
C201 P1 C1 107.0(2)
C101 P1 Pt1 116.47(15)
C201 P1 Pt1 108.01(19)
C1 P1 Pt1 117.14(15)
B209 B205 B210 60.5(3)
B209 B205 B201 106.0(4)
B210 B205 B201 57.5(3)
B209 B205 B204 58.0(3)
B210 B205 B204 106.2(4)
B201 B205 B204 107.2(3)
B209 B205 Ge2 112.5(3)
B210 B205 Ge2 112.6(3)
B201 B205 Ge2 63.6(2)
B204 B205 Ge2 63.1(2)
B206 B201 B210 60.9(3)
B206 B201 B202 57.7(3)
B210 B201 B202 106.8(3)
B206 B201 B205 106.8(3)
B210 B201 B205 57.9(3)
B202 B201 B205 108.3(3)
B206 B201 Ge2 112.9(3)
B210 B201 Ge2 112.7(3)
B202 B201 Ge2 64.0(2)
B205 B201 Ge2 63.3(2)
C206 C201 C202 118.3(5)
C206 C201 P1 122.7(4)
C202 C201 P1 118.9(4)
C2 C3 P2 114.1(3)
C303 C302 C301 120.2(5)
C302 C301 C306 118.9(4)
C302 C301 P2 120.1(3)
C306 C301 P2 120.9(4)
C2 C1 P1 115.7(3)
C1 C2 C3 112.9(4)
C203 C202 C201 121.4(5)
C305 C306 C301 119.8(5)
B202 B206 B201 64.5(3)
B202 B206 B211 109.3(4)
B201 B206 B211 109.2(4)
B202 B206 B207 59.9(3)
B201 B206 B207 111.2(3)
B211 B206 B207 59.7(3)
B202 B206 B210 111.2(4)
B201 B206 B210 59.6(3)
B211 B206 B210 60.1(3)
B207 B206 B210 108.2(4)
B206 B202 B207 60.7(3)
B206 B202 B203 106.8(4)
B207 B202 B203 57.9(3)
B206 B202 B201 57.8(3)
B207 B202 B201 106.5(4)
B203 B202 B201 108.1(3)
B206 B202 Ge2 112.4(3)
B207 B202 Ge2 112.4(3)
B203 B202 Ge2 63.5(2)
B201 B202 Ge2 63.4(2)
C302 C303 C304 120.5(5)
B201 B210 B205 64.6(3)
B201 B210 B209 110.7(4)
B205 B210 B209 59.5(3)
B201 B210 B211 108.8(4)
B205 B210 B211 109.1(4)
B209 B210 B211 59.9(3)
B201 B210 B206 59.6(3)
B205 B210 B206 111.0(4)
B209 B210 B206 107.8(4)
B211 B210 B206 59.6(3)
C204 C203 C202 119.9(5)
B207 B211 B206 60.5(3)
B207 B211 B208 60.2(3)
B206 B211 B208 108.6(4)
B207 B211 B209 108.8(4)
B206 B211 B209 108.3(4)
B208 B211 B209 60.5(3)
B207 B211 B210 108.9(4)
B206 B211 B210 60.2(3)
B208 B211 B210 108.7(4)
B209 B211 B210 59.9(3)
C406 C401 C402 118.9(4)
C406 C401 P2 117.3(3)
C402 C401 P2 123.7(4)
C106 C101 C102 119.5(5)
C106 C101 P1 118.4(4)
C102 C101 P1 122.2(5)
C401 C406 C405 120.3(5)
B207 B203 B208 60.2(3)
B207 B203 B204 106.2(4)
B208 B203 B204 57.6(3)
B207 B203 B202 58.0(3)
B208 B203 B202 106.2(4)
B204 B203 B202 108.2(3)
B207 B203 Ge2 112.9(3)
B208 B203 Ge2 112.1(3)
B204 B203 Ge2 63.3(2)
B202 B203 Ge2 64.0(2)
B203 B207 B211 109.5(4)
B203 B207 B202 64.1(3)
B211 B207 B202 108.9(4)
B203 B207 B208 60.1(3)
B211 B207 B208 60.0(3)
B202 B207 B208 110.9(4)
B203 B207 B206 110.6(4)
B211 B207 B206 59.9(3)
B202 B207 B206 59.3(3)
B208 B207 B206 108.0(4)
C405 C404 C403 119.8(5)
C401 C402 C403 120.1(5)
B208 B204 B209 60.9(3)
B208 B204 B203 58.4(3)
B209 B204 B203 106.9(4)
B208 B204 B205 106.4(4)
B209 B204 B205 57.1(3)
B203 B204 B205 108.2(3)
B208 B204 Ge2 113.3(3)
B209 B204 Ge2 112.0(3)
B203 B204 Ge2 63.9(2)
B205 B204 Ge2 63.3(2)
B204 B208 B211 109.6(4)
B204 B208 B203 64.1(3)
B211 B208 B203 109.0(4)
B204 B208 B207 111.0(4)
B211 B208 B207 59.8(3)
B203 B208 B207 59.7(3)
B204 B208 B209 60.1(3)
B211 B208 B209 59.8(3)
B203 B208 B209 110.7(4)
B207 B208 B209 107.9(4)
C305 C304 C303 119.5(5)
C304 C305 C306 121.1(5)
C404 C405 C406 120.7(5)
B205 B209 B204 65.0(3)
B205 B209 B211 109.7(4)
B204 B209 B211 108.6(4)
B205 B209 B210 60.0(3)
B204 B209 B210 111.3(4)
B211 B209 B210 60.1(3)
B205 B209 B208 111.2(4)
B204 B209 B208 59.1(3)
B211 B209 B208 59.6(3)
B210 B209 B208 108.1(4)
C404 C403 C402 120.2(5)
B110 B101 B106 60.4(4)
B110 B101 B102 106.6(4)
B106 B101 B102 58.0(3)
B110 B101 B105 58.0(3)
B106 B101 B105 106.4(4)
B102 B101 B105 108.1(4)
B110 B101 Ge1 112.4(4)
B106 B101 Ge1 112.3(3)
B102 B101 Ge1 63.3(2)
B105 B101 Ge1 63.3(2)
B110 B105 B109 60.8(4)
B110 B105 B101 57.8(3)
B109 B105 B101 106.5(5)
B110 B105 B104 106.4(4)
B109 B105 B104 57.2(3)
B101 B105 B104 108.2(4)
B110 B105 Ge1 112.5(4)
B109 B105 Ge1 111.9(4)
B101 B105 Ge1 63.6(2)
B104 B105 Ge1 63.5(3)
B111 B110 B101 109.5(5)
B111 B110 B105 108.8(5)
B101 B110 B105 64.2(3)
B111 B110 B106 60.3(4)
B101 B110 B106 59.8(4)
B105 B110 B106 110.9(4)
B111 B110 B109 59.0(4)
B101 B110 B109 110.8(4)
B105 B110 B109 59.9(4)
B106 B110 B109 107.6(5)
B107 B103 B108 60.2(5)
B107 B103 B102 58.5(4)
B108 B103 B102 106.6(4)
B107 B103 B104 106.0(5)
B108 B103 B104 56.8(4)
B102 B103 B104 108.7(4)
B107 B103 Ge1 112.6(4)
B108 B103 Ge1 111.5(5)
B102 B103 Ge1 63.5(3)
B104 B103 Ge1 63.7(3)
B106 B102 B107 60.1(4)
B106 B102 B103 106.4(5)
B107 B102 B103 57.5(4)
B106 B102 B101 58.0(3)
B107 B102 B101 106.0(5)
B103 B102 B101 108.7(5)
B106 B102 Ge1 112.6(4)
B107 B102 Ge1 111.9(5)
B103 B102 Ge1 63.7(3)
B101 B102 Ge1 63.7(3)
B111 B109 B108 60.3(5)
B111 B109 B104 109.7(6)
B108 B109 B104 59.2(4)
B111 B109 B105 108.7(5)
B108 B109 B105 110.5(5)
B104 B109 B105 65.3(4)
B111 B109 B110 59.5(4)
B108 B109 B110 107.7(6)
B104 B109 B110 111.6(5)
B105 B109 B110 59.3(4)
B102 B106 B101 64.1(3)
B102 B106 B107 60.1(4)
B101 B106 B107 110.8(4)
B102 B106 B111 109.4(5)
B101 B106 B111 108.6(5)
B107 B106 B111 60.1(5)
B102 B106 B110 110.9(5)
B101 B106 B110 59.7(4)
B107 B106 B110 107.9(6)
B111 B106 B110 59.3(4)
B108 B104 B109 60.3(4)
B108 B104 B103 57.7(4)
B109 B104 B103 105.7(5)
B108 B104 B105 105.3(4)
B109 B104 B105 57.5(3)
B103 B104 B105 106.3(4)
B108 B104 Ge1 111.3(5)
B109 B104 Ge1 111.3(4)
B103 B104 Ge1 62.7(3)
B105 B104 Ge1 62.5(2)
B103 B107 B108 60.3(4)
B103 B107 B102 64.0(4)
B108 B107 B102 111.0(5)
B103 B107 B106 111.5(4)
B108 B107 B106 108.5(6)
B102 B107 B106 59.9(4)
B103 B107 B111 109.9(6)
B108 B107 B111 59.9(5)
B102 B107 B111 109.3(5)
B106 B107 B111 60.1(4)
B104 B108 B107 112.3(5)
B104 B108 B103 65.5(4)
B107 B108 B103 59.5(4)
B104 B108 B111 110.0(5)
B107 B108 B111 60.4(5)
B103 B108 B111 109.5(5)
B104 B108 B109 60.6(4)
B107 B108 B109 108.3(5)
B103 B108 B109 112.1(5)
B111 B108 B109 59.3(4)
B109 B111 B110 61.6(4)
B109 B111 B108 60.4(5)
B110 B111 B108 109.3(5)
B109 B111 B107 108.7(5)
B110 B111 B107 108.5(5)
B108 B111 B107 59.7(5)
B109 B111 B106 109.7(5)
B110 B111 B106 60.4(4)
B108 B111 B106 108.1(5)
B107 B111 B106 59.8(4)
N4 C40 C41 177.2(16)
C51 C50 N5 172.4(16)
C211 N2 C231 113.1(14)
C211 N2 C221 110.3(11)
C231 N2 C221 105.3(11)
C211 N2 C241 107.9(9)
C231 N2 C241 109.6(12)
C221 N2 C241 110.7(11)
C222 C221 N2 114.5(12)
C212 C211 N2 112.9(9)
C232 C231 N2 118.1(16)
C331 N3 C341 109.1(13)
C331 N3 C311 111.4(17)
C341 N3 C311 107.3(11)
C331 N3 C321 107.4(14)
C341 N3 C321 109.5(16)
C311 N3 C321 112.2(14)
C312 C311 N3 114.8(12)
N3 C331 C332 119(2)
N3 C321 C322 112.5(17)
C123 N1 C131 84.0(10)
C123 N1 C113 109.6(10)
C131 N1 C113 162.8(11)
C123 N1 C141 109.5(12)
C131 N1 C141 54.4(11)
C113 N1 C141 109.8(12)
C123 N1 C133 117.7(11)
C131 N1 C133 71.7(12)
C113 N1 C133 108.8(10)
C141 N1 C133 101.0(14)
C123 N1 C121 52.2(8)
C131 N1 C121 114.7(12)
C113 N1 C121 82.4(10)
C141 N1 C121 161.5(12)
C133 N1 C121 87.5(11)
C123 N1 C142 159.1(10)
C131 N1 C142 110.2(12)
C113 N1 C142 60.0(9)
C141 N1 C142 91.3(13)
C133 N1 C142 56.6(10)
C121 N1 C142 107.0(10)
C123 N1 C111 79.3(11)
C131 N1 C111 113.1(11)
C113 N1 C111 61.5(8)
C141 N1 C111 71.8(12)
C133 N1 C111 162.9(11)
C121 N1 C111 104.1(10)
C142 N1 C111 107.3(12)
N1 C113 C114 107.9(17)
N1 C123 C122 117.3(15)
C134 C133 N1 123(2)
N1 C131 C132 116(2)
C112 C111 N1 115.7(17)
C124 C121 N1 120.9(14)
C101 C106 C105 119.9(7)
C101 C102 C103 118.1(7)
C104 C105 C106 121.0(7)
C103 C104 C105 119.5(6)
C104 C103 C102 122.0(8)
C201 C206 C205 120.6(5)
C205 C204 C203 119.5(5)
C204 C205 C206 120.4(5)

loop_
_geom_bond_atom_site_label_1
_geom_bond_atom_site_label_2
_geom_bond_distance
Pt1 P2 2.2599(11)
Pt1 P1 2.2629(11)
Pt1 S1 2.3680(11)
Pt1 S2 2.3757(10)
Ge2 B204 2.106(5)
Ge2 B205 2.110(5)
Ge2 B201 2.116(5)
Ge2 B203 2.117(5)
Ge2 B202 2.126(5)
Ge2 S2 2.1488(11)
Ge1 B102 2.101(6)
Ge1 B105 2.104(6)
Ge1 B103 2.105(6)
Ge1 B101 2.109(5)
Ge1 B104 2.123(6)
Ge1 S1 2.1413(11)
P2 C401 1.812(4)
P2 C301 1.813(4)
P2 C3 1.820(4)
P1 C101 1.818(5)
P1 C201 1.821(5)
P1 C1 1.829(4)
B205 B209 1.762(7)
B205 B210 1.772(7)
B205 B201 1.888(7)
B205 B204 1.902(8)
B201 B206 1.763(7)
B201 B210 1.763(7)
B201 B202 1.882(7)
C201 C206 1.381(7)
C201 C202 1.385(7)
C3 C2 1.537(6)
C302 C303 1.380(7)
C302 C301 1.390(6)
C301 C306 1.408(6)
C1 C2 1.520(7)
C202 C203 1.384(7)
C306 C305 1.378(7)
B206 B202 1.762(7)
B206 B211 1.776(7)
B206 B207 1.787(7)
B206 B210 1.787(7)
B202 B207 1.773(7)
B202 B203 1.880(7)
C303 C304 1.392(8)
B210 B209 1.781(7)
B210 B211 1.785(8)
C203 C204 1.383(7)
B211 B207 1.773(8)
B211 B208 1.777(7)
B211 B209 1.781(8)
C401 C406 1.384(7)
C401 C402 1.389(7)
C101 C106 1.388(8)
C101 C102 1.389(8)
C406 C405 1.388(7)
B203 B207 1.771(7)
B203 B208 1.777(8)
B203 B204 1.878(8)
B207 B208 1.780(8)
C404 C405 1.361(8)
C404 C403 1.379(8)
C402 C403 1.393(7)
B204 B208 1.762(8)
B204 B209 1.780(8)
B208 B209 1.794(9)
C304 C305 1.370(8)
B101 B110 1.768(8)
B101 B106 1.770(8)
B101 B102 1.877(8)
B101 B105 1.882(9)
B105 B110 1.772(9)
B105 B109 1.782(9)
B105 B104 1.919(9)
B110 B111 1.762(9)
B110 B106 1.781(11)
B110 B109 1.798(10)
B103 B107 1.753(10)
B103 B108 1.769(10)
B103 B102 1.869(10)
B103 B104 1.905(12)
B102 B106 1.770(9)
B102 B107 1.773(10)
B109 B111 1.752(12)
B109 B108 1.772(12)
B109 B104 1.777(9)
B106 B107 1.773(10)
B106 B111 1.780(11)
B104 B108 1.753(11)
B107 B108 1.767(14)
B107 B111 1.778(12)
B108 B111 1.771(9)
C41 C40 1.423(17)
C40 N4 1.124(18)
N5 C50 1.38(3)
C50 C51 1.34(3)
N2 C211 1.509(14)
N2 C231 1.515(18)
N2 C221 1.535(17)
N2 C241 1.555(17)
C222 C221 1.529(19)
C211 C212 1.501(14)
C231 C232 1.47(2)
N3 C331 1.48(3)
N3 C341 1.515(17)
N3 C311 1.516(17)
N3 C321 1.525(18)
C311 C312 1.50(2)
C332 C331 1.52(2)
C321 C322 1.53(3)
N1 C123 1.402(15)
N1 C131 1.454(19)
N1 C113 1.459(14)
N1 C141 1.486(16)
N1 C133 1.507(16)
N1 C121 1.511(15)
N1 C142 1.513(16)
N1 C111 1.559(14)
C113 C114 1.58(4)
C123 C122 1.518(18)
C133 C134 1.43(4)
C131 C132 1.509(19)
C111 C112 1.541(18)
C121 C124 1.465(16)
C106 C105 1.390(9)
C102 C103 1.419(10)
C105 C104 1.364(12)
C104 C103 1.342(12)
C206 C205 1.396(7)
C204 C205 1.374(7)
